data_4325383
loop_
_publ_author_name
'Leslie D. Field'
'Hsiu L. Li'
'Scott J. Dalgarno'
'Paul Jensen'
'Ruaraidh D. McIntosh'

_publ_section_title
;
 Synthesis and Characterization of Iron(II) and Ruthenium(II) Hydrido
 Hydrazine Complexes
;
_journal_name_full 'Inorganic Chemistry'
_journal_page_first 5468
_journal_page_last 5476
_journal_paper_doi 10.1021/ic102519f
_journal_volume 50
_journal_year 2011
_chemical_formula_sum 'C12 H41 Cl Fe P4 n4'
_chemical_formula_weight 456.67
_chemical_name_systematic
; 
 ? 
;
_space_group_IT_number 14
_symmetry_cell_setting monoclinic
_symmetry_space_group_name_Hall '-P 2ybc'
_symmetry_space_group_name_H-M 'P 1 21/c 1'
_atom_sites_solution_hydrogens geom
_atom_sites_solution_primary direct
_atom_sites_solution_secondary difmap
_audit_creation_method SHELXL-97
_cell_angle_alpha 90.00
_cell_angle_beta 121.583(12)
_cell_angle_gamma 90.00
_cell_formula_units_Z 4
_cell_length_a 16.404(3)
_cell_length_b 9.0876(14)
_cell_length_c 17.938(2)
_cell_measurement_temperature 173(2)
_cell_volume 2278.0(7)
_computing_cell_refinement 'SAINT (Bruker, 1998)'
_computing_data_collection 'SMART (Bruker, 1998)'
_computing_data_reduction 'SAINT (Bruker, 1998)'
_computing_structure_refinement 'SHELXL-97 (Sheldrick, 1997)'
_computing_structure_solution 'SHELXS-97 (Sheldrick, 1990)'
_diffrn_ambient_temperature 173(2)
_diffrn_measured_fraction_theta_full 0.999
_diffrn_measured_fraction_theta_max 0.996
_diffrn_measurement_device_type 'Bruker SMART 1000 CCD diffractometer'
_diffrn_radiation_monochromator graphite
_diffrn_radiation_source 'fine-focus sealed tube'
_diffrn_radiation_type MoK\a
_diffrn_radiation_wavelength 0.71073
_diffrn_reflns_av_R_equivalents 0.0283
_diffrn_reflns_av_sigmaI/netI 0.0298
_diffrn_reflns_limit_h_max 21
_diffrn_reflns_limit_h_min -20
_diffrn_reflns_limit_k_max 11
_diffrn_reflns_limit_k_min -10
_diffrn_reflns_limit_l_max 17
_diffrn_reflns_limit_l_min -22
_diffrn_reflns_number 15848
_diffrn_reflns_theta_full 25.00
_diffrn_reflns_theta_max 27.12
_diffrn_reflns_theta_min 1.46
_exptl_absorpt_coefficient_mu 1.062
_exptl_absorpt_correction_T_max 0.9012
_exptl_absorpt_correction_T_min 0.7922
_exptl_absorpt_correction_type multi-scan
_exptl_crystal_colour Colourless
_exptl_crystal_density_diffrn 1.332
_exptl_crystal_description Prism
_exptl_crystal_F_000 976
_exptl_crystal_size_max 0.23
_exptl_crystal_size_mid 0.14
_exptl_crystal_size_min 0.10
_refine_diff_density_max 0.834
_refine_diff_density_min -0.631
_refine_diff_density_rms 0.092
_refine_ls_extinction_method none
_refine_ls_goodness_of_fit_ref 1.180
_refine_ls_hydrogen_treatment constr
_refine_ls_matrix_type full
_refine_ls_number_parameters 204
_refine_ls_number_reflns 5009
_refine_ls_number_restraints 2
_refine_ls_restrained_S_all 1.182
_refine_ls_R_factor_all 0.0649
_refine_ls_R_factor_gt 0.0557
_refine_ls_shift/su_max 0.000
_refine_ls_shift/su_mean 0.000
_refine_ls_structure_factor_coef Fsqd
_refine_ls_weighting_details 'calc w=1/[\s^2^(Fo^2^)+(0.0357P)^2^+6.7525P] where P=(Fo^2^+2Fc^2^)/3'
_refine_ls_weighting_scheme calc
_refine_ls_wR_factor_gt 0.1295
_refine_ls_wR_factor_ref 0.1341
_reflns_number_gt 4344
_reflns_number_total 5009
_reflns_threshold_expression >2sigma(I)
_cod_data_source_file ic102519f_si_002.cif
_cod_data_source_block LHL1
_cod_original_cell_volume 2278.0(6)
_cod_original_formula_sum 'C12 H41 Cl Fe n4 P4'
_cod_database_code 4325383

loop_
_symmetry_equiv_pos_as_xyz
'x, y, z'
'-x, y+1/2, -z+1/2'
'-x, -y, -z'
'x, -y-1/2, z-1/2'

loop_
_atom_site_label
_atom_site_type_symbol
_atom_site_fract_x
_atom_site_fract_y
_atom_site_fract_z
_atom_site_U_iso_or_equiv
_atom_site_adp_type
_atom_site_occupancy
_atom_site_symmetry_multiplicity
_atom_site_calc_flag
_atom_site_refinement_flags
_atom_site_disorder_assembly
_atom_site_disorder_group
Fe1 Fe 0.23876(3) 0.66844(5) 0.00432(3) 0.02129(14) Uani 1 1 d . . .
H100 H 0.256(3) 0.556(4) -0.055(2) 0.026 Uiso 1 1 d . . .
Cl1 Cl 0.10983(7) 1.16796(13) -0.37718(7) 0.0426(3) Uani 1 1 d . . .
P1 P 0.33240(7) 0.52140(11) 0.11471(7) 0.0302(2) Uani 1 1 d . A .
P2 P 0.37217(19) 0.7693(3) 0.03279(12) 0.0282(4) Uani 0.80 1 d P A 1
P3 P 0.3537(8) 0.7822(14) -0.0012(6) 0.038(2) Uani 0.20 1 d P A 2
P4 P 0.14408(7) 0.78935(11) -0.11845(6) 0.0282(2) Uani 1 1 d . A .
P5 P 0.19672(13) 0.83892(19) 0.06878(12) 0.0220(3) Uani 0.80 1 d P A 1
P6 P 0.2248(7) 0.7947(10) 0.0938(6) 0.043(2) Uani 0.20 1 d P A 2
N1 n 0.1214(2) 0.5373(4) -0.0225(2) 0.0275(7) Uani 1 1 d . A .
H101 H 0.132(3) 0.508(5) 0.029(3) 0.033 Uiso 1 1 d . . .
H102 H 0.070(3) 0.585(5) -0.048(3) 0.033 Uiso 1 1 d . . .
N2 n 0.1015(3) 0.4088(4) -0.0785(3) 0.0392(8) Uani 1 1 d . . .
H103 H 0.154(4) 0.377(6) -0.073(3) 0.047 Uiso 1 1 d . . .
H104 H 0.081(4) 0.340(6) -0.059(3) 0.047 Uiso 1 1 d . . .
N3 n 0.3025(4) 1.2502(7) -0.1720(4) 0.0635(15) Uiso 0.80 1 d PD B 2
N4 n 0.2353(5) 1.2775(8) -0.1484(5) 0.0607(17) Uiso 0.80 1 d PD B 2
C1 C 0.3184(3) 0.3223(5) 0.1008(3) 0.0421(10) Uiso 1 1 d . A 1
H1A H 0.3702 0.2736 0.1529 0.063 Uiso 1 1 calc R A 1
H1B H 0.3208 0.2931 0.0494 0.063 Uiso 1 1 calc R A 1
H1C H 0.2566 0.2933 0.0925 0.063 Uiso 1 1 calc R A 1
C2 C 0.4581(3) 0.5442(5) 0.1491(3) 0.0453(11) Uiso 1 1 d . . .
H2A H 0.5003 0.5125 0.2106 0.054 Uiso 1 1 calc R A 1
H2B H 0.4733 0.4849 0.1116 0.054 Uiso 1 1 calc R A 1
C3 C 0.4718(4) 0.7079(6) 0.1396(3) 0.0340(11) Uiso 0.80 1 d P A 1
H3A H 0.5334 0.7243 0.1432 0.041 Uiso 0.80 1 calc PR A 1
H3B H 0.4724 0.7643 0.1871 0.041 Uiso 0.80 1 calc PR A 1
C4 C 0.4149(5) 0.7174(8) -0.0420(5) 0.0433(18) Uiso 0.80 1 d P A 1
H4A H 0.4815 0.7488 -0.0163 0.065 Uiso 0.80 1 calc PR A 1
H4B H 0.3749 0.7658 -0.0987 0.065 Uiso 0.80 1 calc PR A 1
H4C H 0.4106 0.6105 -0.0502 0.065 Uiso 0.80 1 calc PR A 1
C5 C 0.3984(4) 0.9676(6) 0.0408(4) 0.0384(12) Uiso 0.80 1 d P A 1
H5A H 0.3910 1.0111 0.0869 0.058 Uiso 0.80 1 calc PR A 1
H5B H 0.3540 1.0151 -0.0152 0.058 Uiso 0.80 1 calc PR A 1
H5C H 0.4643 0.9822 0.0550 0.058 Uiso 0.80 1 calc PR A 1
C6 C 0.4293(15) 0.680(3) -0.0256(14) 0.024(5) Uiso 0.20 1 d P A 2
H6A H 0.4935 0.7236 0.0053 0.036 Uiso 0.20 1 calc PR A 2
H6B H 0.4031 0.6830 -0.0888 0.036 Uiso 0.20 1 calc PR A 2
H6C H 0.4329 0.5780 -0.0068 0.036 Uiso 0.20 1 calc PR A 2
C7 C 0.442(2) 0.902(4) 0.082(2) 0.065(7) Uiso 0.20 1 d P A 2
H7A H 0.4765 0.8498 0.1379 0.098 Uiso 0.20 1 calc PR A 2
H7B H 0.4103 0.9889 0.0880 0.098 Uiso 0.20 1 calc PR A 2
H7C H 0.4874 0.9339 0.0652 0.098 Uiso 0.20 1 calc PR A 2
C8 C 0.293(2) 0.934(3) -0.0924(19) 0.063(7) Uiso 0.20 1 d P A 2
H8A H 0.2828 1.0231 -0.0663 0.075 Uiso 0.20 1 calc PR A 2
H8B H 0.3367 0.9603 -0.1123 0.075 Uiso 0.20 1 calc PR A 2
C9 C 0.1949(4) 0.8880(6) -0.1734(3) 0.0512(12) Uiso 1 1 d . . .
H9A H 0.2030 0.8232 -0.2133 0.061 Uiso 1 1 calc R A 2
H9B H 0.1557 0.9745 -0.2061 0.061 Uiso 1 1 calc R A 2
C10 C 0.0503(3) 0.6883(5) -0.2115(3) 0.0393(9) Uiso 1 1 d . . .
H10A H 0.0134 0.7561 -0.2604 0.059 Uiso 1 1 calc R A .
H10B H 0.0078 0.6423 -0.1951 0.059 Uiso 1 1 calc R . .
H10C H 0.0792 0.6119 -0.2290 0.059 Uiso 1 1 calc R . .
C11 C 0.0780(3) 0.9345(5) -0.1005(3) 0.0412(10) Uiso 1 1 d . . .
H11A H 0.0607 1.0146 -0.1437 0.049 Uiso 1 1 calc R A 1
H11B H 0.0184 0.8938 -0.1076 0.049 Uiso 1 1 calc R A 1
C12 C 0.1430(3) 0.9950(5) -0.0066(3) 0.0291(10) Uiso 0.80 1 d P A 1
H12A H 0.1048 1.0554 0.0101 0.035 Uiso 0.80 1 calc PR A 1
H12B H 0.1938 1.0578 -0.0038 0.035 Uiso 0.80 1 calc PR A 1
C13 C 0.1000(5) 0.7908(7) 0.0874(4) 0.0333(14) Uiso 0.80 1 d P A 1
H13A H 0.0899 0.8721 0.1175 0.050 Uiso 0.80 1 calc PR A 1
H13B H 0.1176 0.7019 0.1235 0.050 Uiso 0.80 1 calc PR A 1
H13C H 0.0410 0.7728 0.0310 0.050 Uiso 0.80 1 calc PR A 1
C14 C 0.2782(4) 0.9332(6) 0.1726(3) 0.0338(11) Uiso 0.80 1 d P A 1
H14A H 0.3349 0.9675 0.1726 0.051 Uiso 0.80 1 calc PR A 1
H14B H 0.2979 0.8648 0.2214 0.051 Uiso 0.80 1 calc PR A 1
H14C H 0.2454 1.0177 0.1793 0.051 Uiso 0.80 1 calc PR A 1
C15 C 0.241(3) 0.987(5) 0.110(3) 0.110(14) Uiso 0.20 1 d P A 2
H15A H 0.1864 1.0383 0.0613 0.165 Uiso 0.20 1 calc PR A 2
H15B H 0.3000 1.0164 0.1129 0.165 Uiso 0.20 1 calc PR A 2
H15C H 0.2452 1.0137 0.1650 0.165 Uiso 0.20 1 calc PR A 2
C16 C 0.122(2) 0.764(3) 0.108(2) 0.043(7) Uiso 0.20 1 d P A 2
H16A H 0.1401 0.7891 0.1676 0.064 Uiso 0.20 1 calc PR A 2
H16B H 0.1020 0.6609 0.0959 0.064 Uiso 0.20 1 calc PR A 2
H16C H 0.0681 0.8271 0.0665 0.064 Uiso 0.20 1 calc PR A 2
C17 C 0.335(3) 0.712(4) 0.213(2) 0.085(10) Uiso 0.20 1 d P A 2
H17A H 0.3969 0.7491 0.2234 0.102 Uiso 0.20 1 calc PR A 2
H17B H 0.3273 0.7511 0.2607 0.102 Uiso 0.20 1 calc PR A 2
C18 C 0.3395(3) 0.5434(5) 0.2192(3) 0.0439(10) Uiso 1 1 d . . .
H18A H 0.2843 0.4997 0.2193 0.053 Uiso 1 1 calc R A 2
H18B H 0.4004 0.5064 0.2695 0.053 Uiso 1 1 calc R A 2
N9 n 0.2054(18) 1.314(3) -0.1771(19) 0.066(7) Uiso 0.20 1 d PD C 1
N10 n 0.3006(18) 1.351(4) -0.151(2) 0.088(9) Uiso 0.20 1 d PD C 1

loop_
_atom_site_aniso_label
_atom_site_aniso_U_11
_atom_site_aniso_U_22
_atom_site_aniso_U_33
_atom_site_aniso_U_23
_atom_site_aniso_U_13
_atom_site_aniso_U_12
Fe1 0.0208(2) 0.0203(3) 0.0218(3) -0.00077(19) 0.0105(2) -0.00178(19)
Cl1 0.0345(5) 0.0548(7) 0.0380(5) -0.0072(5) 0.0186(4) 0.0054(5)
P1 0.0248(5) 0.0262(5) 0.0325(5) 0.0038(4) 0.0101(4) 0.0032(4)
P2 0.0262(9) 0.0315(8) 0.0295(11) -0.0047(10) 0.0164(10) -0.0061(6)
P3 0.040(5) 0.042(5) 0.042(5) -0.019(5) 0.028(5) -0.022(4)
P4 0.0290(5) 0.0325(5) 0.0218(5) 0.0036(4) 0.0123(4) -0.0026(4)
P5 0.0234(8) 0.0202(8) 0.0183(8) -0.0011(5) 0.0081(6) 0.0027(5)
P6 0.056(6) 0.043(5) 0.044(5) -0.015(4) 0.036(5) -0.018(4)
N1 0.0284(16) 0.0273(16) 0.0255(16) -0.0022(13) 0.0133(14) -0.0039(13)
N2 0.040(2) 0.0324(19) 0.044(2) -0.0133(16) 0.0215(18) -0.0135(16)

loop_
_atom_type_symbol
_atom_type_description
_atom_type_scat_dispersion_real
_atom_type_scat_dispersion_imag
_atom_type_scat_source
C C 0.0033 0.0016 'International Tables Vol C Tables 4.2.6.8 and 6.1.1.4'
H H 0.0000 0.0000 'International Tables Vol C Tables 4.2.6.8 and 6.1.1.4'
Cl Cl 0.1484 0.1585 'International Tables Vol C Tables 4.2.6.8 and 6.1.1.4'
Fe Fe 0.3463 0.8444 'International Tables Vol C Tables 4.2.6.8 and 6.1.1.4'
N N 0.0061 0.0033 'International Tables Vol C Tables 4.2.6.8 and 6.1.1.4'
P P 0.1023 0.0942 'International Tables Vol C Tables 4.2.6.8 and 6.1.1.4'

loop_
_geom_angle_atom_site_label_1
_geom_angle_atom_site_label_2
_geom_angle_atom_site_label_3
_geom_angle
P6 Fe1 n1 91.8(3)
P6 Fe1 P2 95.2(3)
N1 Fe1 P2 170.24(12)
P6 Fe1 P3 102.6(4)
N1 Fe1 P3 164.7(3)
P2 Fe1 P3 14.0(2)
P6 Fe1 P1 87.0(3)
N1 Fe1 P1 89.19(10)
P2 Fe1 P1 84.40(7)
P3 Fe1 P1 96.6(3)
P6 Fe1 P4 101.0(3)
N1 Fe1 P4 88.41(10)
P2 Fe1 P4 96.91(7)
P3 Fe1 P4 83.9(3)
P1 Fe1 P4 171.71(5)
P6 Fe1 P5 15.3(3)
N1 Fe1 P5 91.00(11)
P2 Fe1 P5 97.54(9)
P3 Fe1 P5 101.6(3)
P1 Fe1 P5 102.27(5)
P4 Fe1 P5 85.70(5)
P6 Fe1 H100 172.6(14)
N1 Fe1 H100 86.9(14)
P2 Fe1 H100 85.3(14)
P3 Fe1 H100 79.4(14)
P1 Fe1 H100 85.7(14)
P4 Fe1 H100 86.2(14)
P5 Fe1 H100 171.7(14)
C1 P1 C18 100.7(2)
C1 P1 C2 101.4(2)
C18 P1 C2 100.8(2)
C1 P1 Fe1 119.89(15)
C18 P1 Fe1 119.62(16)
C2 P1 Fe1 111.45(16)
C3 P2 C5 99.9(3)
C3 P2 C4 102.1(3)
C5 P2 C4 98.2(3)
C3 P2 Fe1 110.7(2)
C5 P2 Fe1 126.6(2)
C4 P2 Fe1 115.8(2)
C6 P3 C7 99.1(13)
C6 P3 C8 106.2(13)
C7 P3 C8 95.9(15)
C6 P3 Fe1 119.4(10)
C7 P3 Fe1 125.8(11)
C8 P3 Fe1 106.9(10)
C10 P4 C9 99.2(2)
C10 P4 C11 103.3(2)
C9 P4 C11 102.7(2)
C10 P4 Fe1 118.58(15)
C9 P4 Fe1 120.06(17)
C11 P4 Fe1 110.68(15)
C12 P5 C13 101.0(3)
C12 P5 C14 101.5(2)
C13 P5 C14 99.5(3)
C12 P5 Fe1 108.20(17)
C13 P5 Fe1 117.2(2)
C14 P5 Fe1 125.89(18)
C15 P6 C16 101.1(18)
C15 P6 Fe1 127.2(16)
C16 P6 Fe1 119.8(11)
C15 P6 C17 102.2(19)
C16 P6 C17 99.8(15)
Fe1 P6 C17 101.9(11)
N2 n1 Fe1 117.4(2)
N2 n1 H101 109(3)
Fe1 n1 H101 106(3)
N2 n1 H102 104(3)
Fe1 n1 H102 112(3)
H101 n1 H102 107(4)
N1 n2 H103 110(3)
N1 n2 H104 107(3)
H103 n2 H104 106(5)
P1 C1 H1A 109.5
P1 C1 H1B 109.5
P1 C1 H1C 109.5
C3 C2 P1 106.2(3)
C3 C2 H2A 110.5
P1 C2 H2A 110.5
C3 C2 H2B 110.5
P1 C2 H2B 110.5
H2A C2 H2B 108.7
C2 C3 P2 108.0(4)
C2 C3 H3A 110.1
P2 C3 H3A 110.1
C2 C3 H3B 110.1
P2 C3 H3B 110.1
H3A C3 H3B 108.4
P3 C6 H6A 109.5
P3 C6 H6B 109.5
H6A C6 H6B 109.5
P3 C6 H6C 109.5
H6A C6 H6C 109.5
H6B C6 H6C 109.5
P3 C7 H7A 109.5
P3 C7 H7B 109.5
H7A C7 H7B 109.5
P3 C7 H7C 109.5
H7A C7 H7C 109.5
H7B C7 H7C 109.5
C9 C8 P3 114.7(18)
C9 C8 H8A 108.6
P3 C8 H8A 108.6
C9 C8 H8B 108.6
P3 C8 H8B 108.6
H8A C8 H8B 107.6
C8 C9 P4 99.6(11)
C8 C9 H9A 111.9
P4 C9 H9A 111.9
C8 C9 H9B 111.9
P4 C9 H9B 111.9
H9A C9 H9B 109.6
P4 C10 H10A 109.5
P4 C10 H10B 109.5
H10A C10 H10B 109.5
P4 C10 H10C 109.5
H10A C10 H10C 109.5
H10B C10 H10C 109.5
C12 C11 P4 108.2(3)
C12 C11 H11A 110.1
P4 C11 H11A 110.1
C12 C11 H11B 110.1
P4 C11 H11B 110.1
H11A C11 H11B 108.4
C11 C12 P5 108.6(3)
C11 C12 H12A 110.0
P5 C12 H12A 110.0
C11 C12 H12B 110.0
P5 C12 H12B 110.0
H12A C12 H12B 108.4
P6 C15 H15A 109.5
P6 C15 H15B 109.5
H15A C15 H15B 109.5
P6 C15 H15C 109.5
H15A C15 H15C 109.5
H15B C15 H15C 109.5
P6 C16 H16A 109.5
P6 C16 H16B 109.5
H16A C16 H16B 109.5
P6 C16 H16C 109.5
H16A C16 H16C 109.5
H16B C16 H16C 109.5
C18 C17 P6 114(2)
C18 C17 H17A 108.6
P6 C17 H17A 108.6
C18 C17 H17B 108.6
P6 C17 H17B 108.6
H17A C17 H17B 107.6
C17 C18 P1 93.6(14)
C17 C18 H18A 113.0
P1 C18 H18A 113.0
C17 C18 H18B 113.0
P1 C18 H18B 113.0
H18A C18 H18B 110.4

loop_
_geom_bond_atom_site_label_1
_geom_bond_atom_site_label_2
_geom_bond_distance
Fe1 P6 2.082(9)
Fe1 n1 2.095(3)
Fe1 P2 2.172(3)
Fe1 P3 2.198(12)
Fe1 P1 2.2091(11)
Fe1 P4 2.2105(11)
Fe1 P5 2.247(2)
Fe1 H100 1.60(4)
P1 C1 1.824(5)
P1 C18 1.827(5)
P1 C2 1.828(5)
P2 C3 1.836(5)
P2 C5 1.841(6)
P2 C4 1.870(7)
P3 C6 1.78(2)
P3 C7 1.80(3)
P3 C8 1.97(3)
P4 C10 1.818(4)
P4 C9 1.824(5)
P4 C11 1.840(5)
P5 C12 1.835(5)
P5 C13 1.836(7)
P5 C14 1.840(5)
P6 C15 1.77(5)
P6 C16 1.86(3)
P6 C17 2.09(4)
N1 n2 1.462(5)
N1 H101 0.89(5)
N1 H102 0.84(5)
N2 H103 0.87(5)
N2 H104 0.87(5)
N3 n4 1.395(8)
C1 H1A 0.9800
C1 H1B 0.9800
C1 H1C 0.9800
C2 C3 1.527(7)
C2 H2A 0.9900
C2 H2B 0.9900
C3 H3A 0.9900
C3 H3B 0.9900
C4 H4A 0.9800
C4 H4B 0.9800
C4 H4C 0.9800
C5 H5A 0.9800
C5 H5B 0.9800
C5 H5C 0.9800
C6 H6A 0.9800
C6 H6B 0.9800
C6 H6C 0.9800
C7 H7A 0.9800
C7 H7B 0.9800
C7 H7C 0.9800
C8 C9 1.55(3)
C8 H8A 0.9900
C8 H8B 0.9900
C9 H9A 0.9900
C9 H9B 0.9900
C10 H10A 0.9800
C10 H10B 0.9800
C10 H10C 0.9800
C11 C12 1.548(6)
C11 H11A 0.9900
C11 H11B 0.9900
C12 H12A 0.9900
C12 H12B 0.9900
C13 H13A 0.9800
C13 H13B 0.9800
C13 H13C 0.9800
C14 H14A 0.9800
C14 H14B 0.9800
C14 H14C 0.9800
C15 H15A 0.9800
C15 H15B 0.9800
C15 H15C 0.9800
C16 H16A 0.9800
C16 H16B 0.9800
C16 H16C 0.9800
C17 C18 1.54(4)
C17 H17A 0.9900
C17 H17B 0.9900
C18 H18A 0.9900
C18 H18B 0.9900
N9 n10 1.415(18)

loop_
_geom_torsion_atom_site_label_1
_geom_torsion_atom_site_label_2
_geom_torsion_atom_site_label_3
_geom_torsion_atom_site_label_4
_geom_torsion
P6 Fe1 P1 C1 135.9(3)
N1 Fe1 P1 C1 44.0(2)
P2 Fe1 P1 C1 -128.59(19)
P3 Fe1 P1 C1 -121.7(3)
P4 Fe1 P1 C1 -29.1(4)
P5 Fe1 P1 C1 134.89(19)
P6 Fe1 P1 C18 11.0(3)
N1 Fe1 P1 C18 -80.9(2)
P2 Fe1 P1 C18 106.49(19)
P3 Fe1 P1 C18 113.4(3)
P4 Fe1 P1 C18 -154.0(3)
P5 Fe1 P1 C18 9.97(19)
P6 Fe1 P1 C2 -106.0(3)
N1 Fe1 P1 C2 162.12(19)
P2 Fe1 P1 C2 -10.51(18)
P3 Fe1 P1 C2 -3.6(3)
P4 Fe1 P1 C2 89.0(3)
P5 Fe1 P1 C2 -107.03(18)
P6 Fe1 P2 C3 73.0(3)
N1 Fe1 P2 C3 -62.6(7)
P3 Fe1 P2 C3 -164.0(18)
P1 Fe1 P2 C3 -13.5(2)
P4 Fe1 P2 C3 174.8(2)
P5 Fe1 P2 C3 88.2(2)
P6 Fe1 P2 C5 -47.7(4)
N1 Fe1 P2 C5 176.7(6)
P3 Fe1 P2 C5 75.4(16)
P1 Fe1 P2 C5 -134.1(3)
P4 Fe1 P2 C5 54.1(3)
P5 Fe1 P2 C5 -32.4(3)
P6 Fe1 P2 C4 -171.5(4)
N1 Fe1 P2 C4 52.9(7)
P3 Fe1 P2 C4 -48.4(16)
P1 Fe1 P2 C4 102.1(3)
P4 Fe1 P2 C4 -69.7(3)
P5 Fe1 P2 C4 -156.3(3)
P6 Fe1 P3 C6 151.0(10)
N1 Fe1 P3 C6 -48.9(18)
P2 Fe1 P3 C6 92(2)
P1 Fe1 P3 C6 62.6(10)
P4 Fe1 P3 C6 -109.1(10)
P5 Fe1 P3 C6 166.6(9)
P6 Fe1 P3 C7 22.0(15)
N1 Fe1 P3 C7 -178.0(14)
P2 Fe1 P3 C7 -36.9(16)
P1 Fe1 P3 C7 -66.4(15)
P4 Fe1 P3 C7 121.9(15)
P5 Fe1 P3 C7 37.6(15)
P6 Fe1 P3 C8 -88.6(10)
N1 Fe1 P3 C8 71.5(18)
P2 Fe1 P3 C8 -147(2)
P1 Fe1 P3 C8 -177.0(10)
P4 Fe1 P3 C8 11.3(10)
P5 Fe1 P3 C8 -73.0(10)
P6 Fe1 P4 C10 -126.5(3)
N1 Fe1 P4 C10 -35.00(19)
P2 Fe1 P4 C10 136.78(18)
P3 Fe1 P4 C10 131.7(3)
P1 Fe1 P4 C10 38.2(4)
P5 Fe1 P4 C10 -126.13(18)
P6 Fe1 P4 C9 111.8(3)
N1 Fe1 P4 C9 -156.7(2)
P2 Fe1 P4 C9 15.1(2)
P3 Fe1 P4 C9 10.1(4)
P1 Fe1 P4 C9 -83.5(4)
P5 Fe1 P4 C9 112.2(2)
P6 Fe1 P4 C11 -7.5(3)
N1 Fe1 P4 C11 84.04(18)
P2 Fe1 P4 C11 -104.17(18)
P3 Fe1 P4 C11 -109.2(3)
P1 Fe1 P4 C11 157.2(3)
P5 Fe1 P4 C11 -7.08(17)
P6 Fe1 P5 C12 162.4(11)
N1 Fe1 P5 C12 -104.4(2)
P2 Fe1 P5 C12 80.35(19)
P3 Fe1 P5 C12 66.8(3)
P1 Fe1 P5 C12 166.23(17)
P4 Fe1 P5 C12 -16.06(18)
P6 Fe1 P5 C13 -84.4(11)
N1 Fe1 P5 C13 8.8(3)
P2 Fe1 P5 C13 -166.4(3)
P3 Fe1 P5 C13 180.0(4)
P1 Fe1 P5 C13 -80.6(3)
P4 Fe1 P5 C13 97.2(3)
P6 Fe1 P5 C14 42.6(10)
N1 Fe1 P5 C14 135.8(2)
P2 Fe1 P5 C14 -39.5(2)
P3 Fe1 P5 C14 -53.1(4)
P1 Fe1 P5 C14 46.4(2)
P4 Fe1 P5 C14 -135.9(2)
N1 Fe1 P6 C15 -141(2)
P2 Fe1 P6 C15 46(2)
P3 Fe1 P6 C15 34(2)
P1 Fe1 P6 C15 130(2)
P4 Fe1 P6 C15 -52(2)
P5 Fe1 P6 C15 -54(2)
N1 Fe1 P6 C16 -5.6(12)
P2 Fe1 P6 C16 -178.8(12)
P3 Fe1 P6 C16 169.2(12)
P1 Fe1 P6 C16 -94.7(12)
P4 Fe1 P6 C16 83.1(12)
P5 Fe1 P6 C16 81.6(16)
N1 Fe1 P6 C17 103.2(11)
P2 Fe1 P6 C17 -70.0(11)
P3 Fe1 P6 C17 -82.0(12)
P1 Fe1 P6 C17 14.1(11)
P4 Fe1 P6 C17 -168.1(11)
P5 Fe1 P6 C17 -169.6(17)
P6 Fe1 n1 N2 -173.0(4)
P2 Fe1 n1 N2 -37.2(8)
P3 Fe1 n1 N2 26.4(14)
P1 Fe1 n1 N2 -86.1(3)
P4 Fe1 n1 N2 86.0(3)
P5 Fe1 n1 N2 171.7(3)
C1 P1 C2 C3 165.4(3)
C18 P1 C2 C3 -91.3(4)
Fe1 P1 C2 C3 36.6(4)
P1 C2 C3 P2 -46.1(4)
C5 P2 C3 C2 175.4(4)
C4 P2 C3 C2 -84.0(4)
Fe1 P2 C3 C2 39.8(4)
C6 P3 C8 C9 91.6(19)
C7 P3 C8 C9 -167.1(19)
Fe1 P3 C8 C9 -37(2)
P3 C8 C9 P4 40.2(17)
C10 P4 C9 C8 -162.8(12)
C11 P4 C9 C8 91.3(12)
Fe1 P4 C9 C8 -32.0(12)
C10 P4 C11 C12 161.3(3)
C9 P4 C11 C12 -95.9(3)
Fe1 P4 C11 C12 33.4(3)
P4 C11 C12 P5 -46.1(4)
C13 P5 C12 C11 -82.9(4)
C14 P5 C12 C11 174.9(3)
Fe1 P5 C12 C11 40.7(3)
C15 P6 C17 C18 180(2)
C16 P6 C17 C18 76(2)
Fe1 P6 C17 C18 -47(2)
P6 C17 C18 P1 49.2(19)
C1 P1 C18 C17 -171.8(14)
C2 P1 C18 C17 84.3(14)
Fe1 P1 C18 C17 -38.1(15)
